data_7719459
loop_
_publ_author_name
'Cao, Jia'
'Gu, Jia-Yu'
'Ding, Wen-Ya'
'Chen, Xin-Ran'
'Hua, Zi-Yi'
'Chen, Kai'

_publ_section_title
;
 Carboxylate ligand-directed synthesis of cucurbit[5]uril-based
 coordination polymers for the detection of norfloxacin.
;
_journal_issue 40
_journal_name_full 'Dalton transactions (Cambridge, England : 2003)'
_journal_page_first 15197
_journal_page_last 15205
_journal_paper_doi 10.1039/d5dt01769f
_journal_volume 54
_journal_year 2025
_chemical_formula_sum 'C29 H21 Ca N12 O16'
_chemical_formula_weight 833.66
_space_group_crystal_system monoclinic
_space_group_IT_number 15
_space_group_name_Hall '-C 2yc'
_space_group_name_H-M_alt 'C 1 2/c 1'
_atom_sites_solution_hydrogens geom
_audit_creation_method SHELXL-2014/7
_audit_update_record
;
2025-05-05 deposited with the CCDC.	2025-09-12 downloaded from the CCDC.
;
_cell_angle_alpha 90.000(5)
_cell_angle_beta 101.694(5)
_cell_angle_gamma 90.000(5)
_cell_formula_units_Z 8
_cell_length_a 16.038(5)
_cell_length_b 25.832(5)
_cell_length_c 17.773(5)
_cell_measurement_reflns_used 7775
_cell_measurement_temperature 293(2)
_cell_measurement_theta_max 27.46
_cell_measurement_theta_min 2.34
_cell_volume 7210(3)
_computing_structure_refinement 'SHELXL-2014/7 (Sheldrick, 2014)'
_diffrn_ambient_temperature 293(2)
_diffrn_measured_fraction_theta_full 1.000
_diffrn_measured_fraction_theta_max 1.000
_diffrn_measurement_device_type 'CCD area detector'
_diffrn_measurement_method 'phi and omega scans'
_diffrn_radiation_type MoK\a
_diffrn_radiation_wavelength 0.71069
_diffrn_reflns_av_R_equivalents 0.0210
_diffrn_reflns_av_unetI/netI 0.0230
_diffrn_reflns_Laue_measured_fraction_full 1.000
_diffrn_reflns_Laue_measured_fraction_max 1.000
_diffrn_reflns_limit_h_max 19
_diffrn_reflns_limit_h_min -18
_diffrn_reflns_limit_k_max 20
_diffrn_reflns_limit_k_min -30
_diffrn_reflns_limit_l_max 21
_diffrn_reflns_limit_l_min -21
_diffrn_reflns_number 19992
_diffrn_reflns_point_group_measured_fraction_full 1.000
_diffrn_reflns_point_group_measured_fraction_max 1.000
_diffrn_reflns_theta_full 24.999
_diffrn_reflns_theta_max 24.999
_diffrn_reflns_theta_min 1.517
_exptl_absorpt_coefficient_mu 0.264
_exptl_crystal_colour yellow
_exptl_crystal_density_diffrn 1.536
_exptl_crystal_description lump
_exptl_crystal_F_000 3416
_exptl_crystal_size_max 0.300
_exptl_crystal_size_mid 0.300
_exptl_crystal_size_min 0.200
_refine_diff_density_max 1.489
_refine_diff_density_min -0.514
_refine_diff_density_rms 0.063
_refine_ls_extinction_method none
_refine_ls_goodness_of_fit_ref 1.065
_refine_ls_hydrogen_treatment constr
_refine_ls_matrix_type full
_refine_ls_number_parameters 523
_refine_ls_number_reflns 6349
_refine_ls_number_restraints 0
_refine_ls_restrained_S_all 1.065
_refine_ls_R_factor_all 0.0573
_refine_ls_R_factor_gt 0.0485
_refine_ls_shift/su_max 0.007
_refine_ls_shift/su_mean 0.001
_refine_ls_structure_factor_coef Fsqd
_refine_ls_weighting_details 'w=1/[\s^2^(Fo^2^)+(0.0934P)^2^+7.6686P] where P=(Fo^2^+2Fc^2^)/3'
_refine_ls_weighting_scheme calc
_refine_ls_wR_factor_gt 0.1457
_refine_ls_wR_factor_ref 0.1522
_reflns_Friedel_coverage 0.000
_reflns_number_gt 5235
_reflns_number_total 6349
_reflns_threshold_expression 'I > 2\s(I)'
_cod_data_source_file d5dt01769f2.cif
_cod_data_source_block shelxl_CCDC1
_cod_depositor_comments 'Adding full bibliography for 7719458--7719460.cif.'
_cod_original_sg_symbol_H-M 'C 2/c'
_cod_database_code 7719459
_shelx_shelxl_version_number 2014/7
_shelx_space_group_comment
;
The symmetry employed for this shelxl refinement is uniquely defined
by the following loop, which should always be used as a source of
symmetry information in preference to the above space-group names.
They are only intended as comments.
;
_shelx_estimated_absorpt_t_min 0.925
_shelx_estimated_absorpt_t_max 0.949
_platon_squeeze_void_probe_radius 1.20

loop_
_space_group_symop_operation_xyz
'x, y, z'
'-x, y, -z+1/2'
'x+1/2, y+1/2, z'
'-x+1/2, y+1/2, -z+1/2'
'-x, -y, -z'
'x, -y, z-1/2'
'-x+1/2, -y+1/2, -z'
'x+1/2, -y+1/2, z-1/2'

loop_
_atom_site_label
_atom_site_type_symbol
_atom_site_fract_x
_atom_site_fract_y
_atom_site_fract_z
_atom_site_U_iso_or_equiv
_atom_site_adp_type
_atom_site_occupancy
_atom_site_site_symmetry_order
_atom_site_calc_flag
_atom_site_refinement_flags_posn
_atom_site_refinement_flags_adp
_atom_site_refinement_flags_occupancy
_atom_site_disorder_assembly
_atom_site_disorder_group
Ca1 Ca 0.28676(3) 0.70526(2) 0.16362(3) 0.03402(17) Uani 1 1 d . . . . .
O1 O 0.18258(11) 0.67160(8) 0.23100(10) 0.0401(4) Uani 1 1 d . . . . .
O2 O 0.14426(11) 0.73846(7) 0.09492(11) 0.0396(4) Uani 1 1 d . . . . .
O3 O 0.16242(12) 0.85972(8) 0.15636(13) 0.0491(5) Uani 1 1 d . . . . .
O4 O -0.21808(12) 0.86752(9) 0.16119(13) 0.0516(6) Uani 1 1 d . . . . .
O5 O -0.22831(12) 0.74879(8) 0.11525(11) 0.0453(5) Uani 1 1 d . . . . .
O6 O 0.31972(14) 0.61162(8) 0.18227(13) 0.0523(5) Uani 1 1 d . . . . .
O7 O 0.3311(2) 0.59194(10) 0.30636(15) 0.0787(9) Uani 1 1 d . . . . .
O8 O -0.06413(13) 0.23270(7) 0.15542(12) 0.0451(5) Uani 1 1 d . . . . .
O9 O -0.16860(11) 0.28013(7) 0.09075(11) 0.0427(5) Uani 1 1 d . . . . .
O10 O -0.02516(15) 0.49996(7) 0.10657(13) 0.0567(6) Uani 1 1 d . . . . .
O11 O -0.09297(16) 0.45600(8) 0.01139(14) 0.0632(7) Uani 1 1 d . . . . .
O12 O 0.23878(14) 0.45656(9) 0.02031(13) 0.0570(6) Uani 1 1 d . . . . .
O13 O 0.11529(14) 0.42497(8) 0.02079(11) 0.0473(5) Uani 1 1 d . . . . .
O1W O 0.25800(13) 0.66684(8) 0.03749(12) 0.0491(5) Uani 1 1 d . . . . .
O2W O 0.38363(16) 0.69382(8) 0.30032(15) 0.0649(7) Uani 1 1 d . . . . .
O3W O 0.26066(14) 0.77818(8) 0.23672(12) 0.0500(5) Uani 1 1 d . . . . .
C1 C 0.11652(15) 0.65067(9) 0.23752(14) 0.0291(5) Uani 1 1 d . . . . .
C2 C -0.01539(16) 0.60936(9) 0.20577(15) 0.0308(5) Uani 1 1 d . . . . .
H2 H -0.0271 0.5742 0.1858 0.037 Uiso 1 1 calc R U . . .
C3 C 0.05815(16) 0.64108(10) 0.09904(14) 0.0328(6) Uani 1 1 d . . . . .
H3A H 0.1170 0.6397 0.0935 0.039 Uiso 1 1 calc R U . . .
H3B H 0.0282 0.6130 0.0688 0.039 Uiso 1 1 calc R U . . .
C4 C -0.14879(16) 0.64940(10) 0.12136(14) 0.0340(6) Uani 1 1 d . . . . .
H4A H -0.1478 0.6194 0.0887 0.041 Uiso 1 1 calc R U . . .
H4B H -0.2064 0.6532 0.1297 0.041 Uiso 1 1 calc R U . . .
C5 C 0.06874(16) 0.73368(10) 0.06892(14) 0.0327(6) Uani 1 1 d . . . . .
C6 C -0.06680(16) 0.69616(10) 0.03084(14) 0.0341(6) Uani 1 1 d . . . . .
H6 H -0.0836 0.6726 -0.0128 0.041 Uiso 1 1 calc R U . . .
C7 C -0.16882(16) 0.74067(11) 0.08353(14) 0.0353(6) Uani 1 1 d . . . . .
C8 C -0.07051(16) 0.75362(11) 0.00444(15) 0.0371(6) Uani 1 1 d . . . . .
H8 H -0.0858 0.7565 -0.0516 0.044 Uiso 1 1 calc R U . . .
C9 C 0.04537(18) 0.82364(11) 0.02281(16) 0.0407(6) Uani 1 1 d . . . . .
H9A H 0.1062 0.8224 0.0248 0.049 Uiso 1 1 calc R U . . .
H9B H 0.0182 0.8356 -0.0280 0.049 Uiso 1 1 calc R U . . .
C10 C -0.16785(18) 0.82758(12) 0.02735(17) 0.0434(7) Uani 1 1 d . . . . .
H10A H -0.2273 0.8276 0.0312 0.052 Uiso 1 1 calc R U . . .
H10B H -0.1651 0.8378 -0.0246 0.052 Uiso 1 1 calc R U . . .
C11 C 0.08952(17) 0.87564(10) 0.14031(17) 0.0365(6) Uani 1 1 d . . . . .
C12 C -0.04736(17) 0.89248(11) 0.07065(16) 0.0394(6) Uani 1 1 d . . . . .
H12A H -0.0570 0.9122 0.0226 0.047 Uiso 1 1 calc R U . . .
C13 C -0.15228(17) 0.88110(10) 0.14322(17) 0.0393(6) Uani 1 1 d . . . . .
C14 C -0.02848(17) 0.92856(10) 0.14112(17) 0.0402(6) Uani 1 1 d . . . . .
H14 H -0.0294 0.9650 0.1257 0.048 Uiso 1 1 calc R U . . .
C15 C 0.10571(17) 0.93896(10) 0.24627(18) 0.0416(7) Uani 1 1 d . . . . .
H15A H 0.1653 0.9375 0.2429 0.050 Uiso 1 1 calc R U . . .
H15B H 0.0891 0.9751 0.2449 0.050 Uiso 1 1 calc R U . . .
C16 C 0.3029(2) 0.58443(10) 0.23593(18) 0.0455(7) Uani 1 1 d . . . . .
C17 C 0.23248(16) 0.51726(9) 0.14355(16) 0.0337(6) Uani 1 1 d . . . . .
H17 H 0.2628 0.5301 0.1082 0.040 Uiso 1 1 calc R U . . .
C18 C 0.17809(15) 0.47523(9) 0.12447(14) 0.0287(5) Uani 1 1 d . . . . .
C19 C 0.12874(15) 0.45582(9) 0.17359(14) 0.0291(5) Uani 1 1 d . . . . .
C20 C 0.13988(18) 0.47894(10) 0.24622(16) 0.0383(6) Uani 1 1 d . . . . .
H20 H 0.1091 0.4665 0.2815 0.046 Uiso 1 1 calc R U . . .
C21 C 0.19537(18) 0.51960(10) 0.26652(16) 0.0397(6) Uani 1 1 d . . . . .
H21 H 0.2022 0.5338 0.3155 0.048 Uiso 1 1 calc R U . . .
C22 C 0.07046(15) 0.41009(9) 0.15767(14) 0.0271(5) Uani 1 1 d . . . . .
C23 C 0.09804(15) 0.36274(9) 0.19004(15) 0.0319(5) Uani 1 1 d . . . . .
H23 H 0.1520 0.3603 0.2212 0.038 Uiso 1 1 calc R U . . .
C24 C 0.04718(15) 0.31894(9) 0.17717(15) 0.0307(5) Uani 1 1 d . . . . .
H24 H 0.0681 0.2876 0.1990 0.037 Uiso 1 1 calc R U . . .
C25 C -0.03419(15) 0.32096(9) 0.13249(13) 0.0274(5) Uani 1 1 d . . . . .
C26 C -0.06332(15) 0.36822(9) 0.09918(14) 0.0294(5) Uani 1 1 d . . . . .
H26 H -0.1174 0.3707 0.0684 0.035 Uiso 1 1 calc R U . . .
C27 C -0.01175(15) 0.41110(9) 0.11207(14) 0.0269(5) Uani 1 1 d . . . . .
C28 C -0.09270(16) 0.27473(9) 0.12426(14) 0.0319(5) Uani 1 1 d . . . . .
C36 C 0.24136(16) 0.53971(9) 0.21480(16) 0.0343(6) Uani 1 1 d . . . . .
N1 N 0.05556(13) 0.63228(8) 0.17886(12) 0.0321(5) Uani 1 1 d . . . . .
N2 N -0.09226(13) 0.64012(8) 0.19463(12) 0.0321(5) Uani 1 1 d . . . . .
N3 N 0.02204(13) 0.68914(8) 0.06789(12) 0.0345(5) Uani 1 1 d . . . . .
N4 N -0.12712(14) 0.69476(9) 0.08179(12) 0.0359(5) Uani 1 1 d . . . . .
N5 N 0.01548(14) 0.77181(9) 0.03391(13) 0.0392(5) Uani 1 1 d . . . . .
N6 N -0.13519(14) 0.77583(9) 0.04040(13) 0.0385(5) Uani 1 1 d . . . . .
N7 N 0.02874(14) 0.86067(9) 0.07906(14) 0.0391(5) Uani 1 1 d . . . . .
N8 N -0.12315(14) 0.86559(9) 0.08004(14) 0.0407(5) Uani 1 1 d . . . . .
N9 N 0.05564(14) 0.91289(9) 0.18015(14) 0.0400(5) Uani 1 1 d . . . . .
N10 N -0.09638(14) 0.91710(9) 0.18131(15) 0.0412(6) Uani 1 1 d . . . . .
N11 N 0.17731(14) 0.45070(8) 0.04986(13) 0.0345(5) Uani 1 1 d . . . . .
N12 N -0.04551(13) 0.45911(8) 0.07457(12) 0.0331(5) Uani 1 1 d . . . . .

loop_
_atom_site_aniso_label
_atom_site_aniso_U_11
_atom_site_aniso_U_22
_atom_site_aniso_U_33
_atom_site_aniso_U_23
_atom_site_aniso_U_13
_atom_site_aniso_U_12
Ca1 0.0368(3) 0.0304(3) 0.0369(3) -0.0004(2) 0.0124(2) -0.0084(2)
O1 0.0371(10) 0.0516(11) 0.0337(10) 0.0016(8) 0.0126(8) -0.0113(9)
O2 0.0334(10) 0.0430(11) 0.0426(11) 0.0000(8) 0.0078(8) -0.0071(8)
O3 0.0327(10) 0.0501(12) 0.0642(14) -0.0024(10) 0.0091(9) 0.0045(9)
O4 0.0331(10) 0.0547(13) 0.0695(15) -0.0061(10) 0.0167(10) -0.0059(9)
O5 0.0405(11) 0.0540(12) 0.0440(12) -0.0052(9) 0.0149(9) -0.0049(9)
O6 0.0666(14) 0.0343(11) 0.0580(14) -0.0017(10) 0.0171(11) -0.0155(10)
O7 0.110(2) 0.0560(14) 0.0553(16) 0.0092(12) -0.0181(14) -0.0452(15)
O8 0.0485(11) 0.0267(9) 0.0562(13) 0.0077(9) 0.0012(9) -0.0071(8)
O9 0.0348(10) 0.0410(10) 0.0493(12) 0.0098(9) 0.0015(9) -0.0100(8)
O10 0.0756(15) 0.0249(10) 0.0604(14) -0.0072(9) -0.0081(11) 0.0068(10)
O11 0.0826(16) 0.0385(11) 0.0533(14) 0.0063(10) -0.0225(12) 0.0059(11)
O12 0.0566(13) 0.0664(15) 0.0569(14) -0.0094(11) 0.0322(11) -0.0060(11)
O13 0.0638(13) 0.0429(11) 0.0378(11) -0.0116(9) 0.0163(10) -0.0196(10)
O1W 0.0550(12) 0.0502(12) 0.0409(12) 0.0012(9) 0.0065(9) 0.0043(10)
O2W 0.0787(16) 0.0403(12) 0.0714(16) -0.0008(11) 0.0053(13) -0.0142(11)
O3W 0.0588(13) 0.0421(11) 0.0482(12) -0.0089(9) 0.0087(10) -0.0061(10)
C1 0.0341(13) 0.0258(12) 0.0305(13) -0.0006(10) 0.0137(10) 0.0031(10)
C2 0.0377(13) 0.0205(11) 0.0389(14) -0.0065(10) 0.0187(11) -0.0051(10)
C3 0.0375(13) 0.0351(13) 0.0289(13) -0.0099(10) 0.0144(11) -0.0054(11)
C4 0.0367(13) 0.0384(14) 0.0280(13) -0.0084(11) 0.0087(11) -0.0141(11)
C5 0.0368(14) 0.0402(14) 0.0232(12) -0.0028(10) 0.0113(11) -0.0063(11)
C6 0.0362(13) 0.0429(15) 0.0235(13) -0.0061(11) 0.0070(10) -0.0116(11)
C7 0.0336(13) 0.0463(15) 0.0243(13) -0.0066(11) 0.0017(11) -0.0087(11)
C8 0.0367(14) 0.0507(16) 0.0232(12) 0.0001(11) 0.0048(10) -0.0053(12)
C9 0.0436(15) 0.0433(15) 0.0383(15) 0.0069(12) 0.0162(12) -0.0063(12)
C10 0.0353(14) 0.0528(17) 0.0367(15) 0.0053(13) -0.0055(12) -0.0006(12)
C11 0.0361(14) 0.0281(13) 0.0470(16) 0.0055(11) 0.0127(12) -0.0040(11)
C12 0.0380(14) 0.0382(14) 0.0411(16) 0.0154(12) 0.0058(12) 0.0004(11)
C13 0.0305(13) 0.0329(14) 0.0521(17) 0.0071(12) 0.0025(12) 0.0052(11)
C14 0.0368(14) 0.0279(13) 0.0558(18) 0.0148(12) 0.0094(13) 0.0018(11)
C15 0.0341(14) 0.0289(13) 0.0622(19) -0.0013(12) 0.0105(13) -0.0081(11)
C16 0.0558(17) 0.0287(14) 0.0475(18) 0.0024(12) 0.0002(14) -0.0086(12)
C17 0.0337(13) 0.0259(12) 0.0423(15) 0.0014(11) 0.0093(11) -0.0030(10)
C18 0.0320(12) 0.0225(11) 0.0312(13) 0.0005(10) 0.0057(10) 0.0009(9)
C19 0.0298(12) 0.0245(12) 0.0327(13) -0.0004(10) 0.0054(10) -0.0004(9)
C20 0.0436(14) 0.0364(14) 0.0375(15) -0.0025(11) 0.0147(12) -0.0088(12)
C21 0.0475(15) 0.0340(14) 0.0363(15) -0.0093(11) 0.0054(12) -0.0039(12)
C22 0.0301(12) 0.0258(12) 0.0268(12) -0.0003(9) 0.0090(10) -0.0014(9)
C23 0.0254(12) 0.0317(13) 0.0374(14) 0.0050(11) 0.0034(10) -0.0002(10)
C24 0.0329(13) 0.0256(12) 0.0343(14) 0.0059(10) 0.0086(11) 0.0025(10)
C25 0.0325(12) 0.0262(12) 0.0253(12) 0.0003(9) 0.0101(10) -0.0042(10)
C26 0.0289(12) 0.0304(12) 0.0282(13) 0.0006(10) 0.0042(10) -0.0022(10)
C27 0.0327(12) 0.0224(11) 0.0267(12) 0.0022(9) 0.0087(10) 0.0019(9)
C28 0.0392(14) 0.0300(13) 0.0273(13) -0.0005(10) 0.0083(11) -0.0068(11)
C36 0.0334(13) 0.0231(12) 0.0441(15) 0.0031(11) 0.0023(11) 0.0010(10)
N1 0.0363(11) 0.0337(11) 0.0304(12) -0.0043(9) 0.0161(9) -0.0076(9)
N2 0.0350(11) 0.0352(11) 0.0278(11) -0.0060(9) 0.0107(9) -0.0016(9)
N3 0.0334(11) 0.0373(12) 0.0328(12) -0.0030(9) 0.0069(9) -0.0085(9)
N4 0.0372(12) 0.0439(13) 0.0282(11) -0.0019(9) 0.0104(9) -0.0064(10)
N5 0.0377(12) 0.0412(13) 0.0381(13) 0.0071(10) 0.0058(10) -0.0105(10)
N6 0.0403(12) 0.0427(13) 0.0321(12) 0.0002(10) 0.0059(10) -0.0047(10)
N7 0.0330(11) 0.0437(13) 0.0412(13) 0.0041(10) 0.0092(10) 0.0001(10)
N8 0.0301(11) 0.0426(13) 0.0490(14) 0.0018(11) 0.0067(10) -0.0019(10)
N9 0.0332(11) 0.0338(12) 0.0514(14) 0.0000(10) 0.0050(10) -0.0009(9)
N10 0.0339(12) 0.0367(12) 0.0541(15) 0.0010(11) 0.0114(11) -0.0010(9)
N11 0.0431(12) 0.0255(10) 0.0375(12) 0.0015(9) 0.0143(10) -0.0015(9)
N12 0.0363(11) 0.0274(11) 0.0348(12) 0.0009(9) 0.0052(10) 0.0019(9)

loop_
_atom_type_symbol
_atom_type_description
_atom_type_scat_dispersion_real
_atom_type_scat_dispersion_imag
_atom_type_scat_source
C C 0.0033 0.0016 'International Tables Vol C Tables 4.2.6.8 and 6.1.1.4'
H H 0.0000 0.0000 'International Tables Vol C Tables 4.2.6.8 and 6.1.1.4'
N N 0.0061 0.0033 'International Tables Vol C Tables 4.2.6.8 and 6.1.1.4'
O O 0.0106 0.0060 'International Tables Vol C Tables 4.2.6.8 and 6.1.1.4'
Ca Ca 0.2262 0.3064 'International Tables Vol C Tables 4.2.6.8 and 6.1.1.4'

loop_
_geom_angle_atom_site_label_1
_geom_angle_atom_site_label_2
_geom_angle_atom_site_label_3
_geom_angle
_geom_angle_site_symmetry_1
_geom_angle_site_symmetry_3
_geom_angle_publ_flag
O3W Ca1 O1 78.30(7) . . ?
O3W Ca1 O1W 144.56(8) . . ?
O1 Ca1 O1W 107.03(7) . . ?
O3W Ca1 O6 139.14(8) . . ?
O1 Ca1 O6 74.47(7) . . ?
O1W Ca1 O6 73.64(7) . . ?
O3W Ca1 O9 76.78(8) . 3 ?
O1 Ca1 O9 146.52(7) . 3 ?
O1W Ca1 O9 81.85(7) . 3 ?
O6 Ca1 O9 138.04(7) . 3 ?
O3W Ca1 O2 75.60(7) . . ?
O1 Ca1 O2 73.17(7) . . ?
O1W Ca1 O2 72.83(7) . . ?
O6 Ca1 O2 123.03(7) . . ?
O9 Ca1 O2 79.21(6) 3 . ?
O3W Ca1 O8 94.76(7) . 3 ?
O1 Ca1 O8 152.96(7) . 3 ?
O1W Ca1 O8 93.83(7) . 3 ?
O6 Ca1 O8 95.89(7) . 3 ?
O9 Ca1 O8 51.84(6) 3 3 ?
O2 Ca1 O8 130.86(6) . 3 ?
O3W Ca1 O2W 73.70(8) . . ?
O1 Ca1 O2W 80.73(8) . . ?
O1W Ca1 O2W 141.40(8) . . ?
O6 Ca1 O2W 72.33(7) . . ?
O9 Ca1 O2W 112.79(7) 3 . ?
O2 Ca1 O2W 142.97(8) . . ?
O8 Ca1 O2W 72.24(8) 3 . ?
O3W Ca1 C28 80.62(7) . 3 ?
O1 Ca1 C28 158.55(7) . 3 ?
O1W Ca1 C28 92.45(7) . 3 ?
O6 Ca1 C28 120.89(8) . 3 ?
O9 Ca1 C28 26.22(7) 3 3 ?
O2 Ca1 C28 105.26(7) . 3 ?
O8 Ca1 C28 26.51(7) 3 3 ?
O2W Ca1 C28 89.68(8) . 3 ?
C1 O1 Ca1 156.12(17) . . ?
C5 O2 Ca1 152.92(18) . . ?
C16 O6 Ca1 125.0(2) . . ?
C28 O8 Ca1 90.17(15) . 3_445 ?
C28 O9 Ca1 91.16(15) . 3_445 ?
O1 C1 N1 125.9(2) . . ?
O1 C1 N2 125.6(2) . 2 ?
N1 C1 N2 108.5(2) . 2 ?
N2 C2 N1 115.8(2) . . ?
N2 C2 C2 103.1(2) . 2 ?
N1 C2 C2 103.0(2) . 2 ?
N2 C2 H2 111.4 . . ?
N1 C2 H2 111.4 . . ?
C2 C2 H2 111.4 2 . ?
N3 C3 N1 115.2(2) . . ?
N3 C3 H3A 108.5 . . ?
N1 C3 H3A 108.5 . . ?
N3 C3 H3B 108.5 . . ?
N1 C3 H3B 108.5 . . ?
H3A C3 H3B 107.5 . . ?
N4 C4 N2 113.8(2) . . ?
N4 C4 H4A 108.8 . . ?
N2 C4 H4A 108.8 . . ?
N4 C4 H4B 108.8 . . ?
N2 C4 H4B 108.8 . . ?
H4A C4 H4B 107.7 . . ?
O2 C5 N3 126.3(2) . . ?
O2 C5 N5 125.7(2) . . ?
N3 C5 N5 108.0(2) . . ?
N4 C6 N3 115.4(2) . . ?
N4 C6 C8 102.8(2) . . ?
N3 C6 C8 103.3(2) . . ?
N4 C6 H6 111.5 . . ?
N3 C6 H6 111.5 . . ?
C8 C6 H6 111.5 . . ?
O5 C7 N6 125.4(3) . . ?
O5 C7 N4 126.3(3) . . ?
N6 C7 N4 108.3(2) . . ?
N6 C8 N5 115.3(2) . . ?
N6 C8 C6 103.5(2) . . ?
N5 C8 C6 103.0(2) . . ?
N6 C8 H8 111.5 . . ?
N5 C8 H8 111.5 . . ?
C6 C8 H8 111.5 . . ?
N7 C9 N5 113.8(2) . . ?
N7 C9 H9A 108.8 . . ?
N5 C9 H9A 108.8 . . ?
N7 C9 H9B 108.8 . . ?
N5 C9 H9B 108.8 . . ?
H9A C9 H9B 107.7 . . ?
N6 C10 N8 114.3(2) . . ?
N6 C10 H10A 108.7 . . ?
N8 C10 H10A 108.7 . . ?
N6 C10 H10B 108.7 . . ?
N8 C10 H10B 108.7 . . ?
H10A C10 H10B 107.6 . . ?
O3 C11 N7 126.1(3) . . ?
O3 C11 N9 125.4(3) . . ?
N7 C11 N9 108.5(2) . . ?
N8 C12 N7 115.2(2) . . ?
N8 C12 C14 103.2(2) . . ?
N7 C12 C14 103.6(2) . . ?
N8 C12 H12A 111.4 . . ?
N7 C12 H12A 111.4 . . ?
C14 C12 H12A 111.4 . . ?
O4 C13 N8 126.4(3) . . ?
O4 C13 N10 125.6(3) . . ?
N8 C13 N10 107.9(2) . . ?
N9 C14 N10 115.4(2) . . ?
N9 C14 C12 103.4(2) . . ?
N10 C14 C12 103.5(2) . . ?
N9 C14 H14 111.3 . . ?
N10 C14 H14 111.3 . . ?
C12 C14 H14 111.3 . . ?
N10 C15 N9 113.7(2) 2 . ?
N10 C15 H15A 108.8 2 . ?
N9 C15 H15A 108.8 . . ?
N10 C15 H15B 108.8 2 . ?
N9 C15 H15B 108.8 . . ?
H15A C15 H15B 107.7 . . ?
O6 C16 O7 125.5(3) . . ?
O6 C16 C36 117.8(3) . . ?
O7 C16 C36 116.7(3) . . ?
C36 C17 C18 119.8(2) . . ?
C36 C17 H17 120.1 . . ?
C18 C17 H17 120.1 . . ?
C19 C18 C17 122.6(2) . . ?
C19 C18 N11 120.8(2) . . ?
C17 C18 N11 116.6(2) . . ?
C18 C19 C20 116.4(2) . . ?
C18 C19 C22 125.5(2) . . ?
C20 C19 C22 117.9(2) . . ?
C21 C20 C19 121.4(2) . . ?
C21 C20 H20 119.3 . . ?
C19 C20 H20 119.3 . . ?
C20 C21 C36 120.9(3) . . ?
C20 C21 H21 119.6 . . ?
C36 C21 H21 119.6 . . ?
C23 C22 C27 116.1(2) . . ?
C23 C22 C19 118.9(2) . . ?
C27 C22 C19 125.0(2) . . ?
C24 C23 C22 121.6(2) . . ?
C24 C23 H23 119.2 . . ?
C22 C23 H23 119.2 . . ?
C25 C24 C23 121.2(2) . . ?
C25 C24 H24 119.4 . . ?
C23 C24 H24 119.4 . . ?
C24 C25 C26 118.2(2) . . ?
C24 C25 C28 121.4(2) . . ?
C26 C25 C28 120.2(2) . . ?
C27 C26 C25 119.8(2) . . ?
C27 C26 H26 120.1 . . ?
C25 C26 H26 120.1 . . ?
C26 C27 C22 123.1(2) . . ?
C26 C27 N12 117.0(2) . . ?
C22 C27 N12 119.9(2) . . ?
O9 C28 O8 122.5(2) . . ?
O9 C28 C25 119.0(2) . . ?
O8 C28 C25 118.4(2) . . ?
O9 C28 Ca1 62.62(13) . 3_445 ?
O8 C28 Ca1 63.33(13) . 3_445 ?
C25 C28 Ca1 157.24(17) . 3_445 ?
C17 C36 C21 118.8(2) . . ?
C17 C36 C16 119.4(2) . . ?
C21 C36 C16 121.8(3) . . ?
C1 N1 C3 122.5(2) . . ?
C1 N1 C2 112.4(2) . . ?
C3 N1 C2 124.7(2) . . ?
C1 N2 C2 112.1(2) 2 . ?
C1 N2 C4 121.5(2) 2 . ?
C2 N2 C4 125.1(2) . . ?
C5 N3 C3 123.0(2) . . ?
C5 N3 C6 112.6(2) . . ?
C3 N3 C6 124.4(2) . . ?
C7 N4 C4 121.7(2) . . ?
C7 N4 C6 112.6(2) . . ?
C4 N4 C6 125.4(2) . . ?
C5 N5 C9 122.3(2) . . ?
C5 N5 C8 113.0(2) . . ?
C9 N5 C8 124.5(2) . . ?
C7 N6 C10 122.4(2) . . ?
C7 N6 C8 112.6(2) . . ?
C10 N6 C8 124.7(2) . . ?
C11 N7 C9 122.5(2) . . ?
C11 N7 C12 111.8(2) . . ?
C9 N7 C12 124.8(2) . . ?
C13 N8 C12 113.1(2) . . ?
C13 N8 C10 121.8(2) . . ?
C12 N8 C10 125.0(2) . . ?
C11 N9 C14 112.2(2) . . ?
C11 N9 C15 122.2(2) . . ?
C14 N9 C15 124.7(2) . . ?
C13 N10 C15 122.1(2) . 2 ?
C13 N10 C14 112.1(2) . . ?
C15 N10 C14 125.8(2) 2 . ?
O12 N11 O13 123.2(2) . . ?
O12 N11 C18 118.5(2) . . ?
O13 N11 C18 118.3(2) . . ?
O10 N12 O11 123.1(2) . . ?
O10 N12 C27 119.1(2) . . ?
O11 N12 C27 117.8(2) . . ?

loop_
_geom_bond_atom_site_label_1
_geom_bond_atom_site_label_2
_geom_bond_distance
_geom_bond_site_symmetry_2
_geom_bond_publ_flag
Ca1 O3W 2.373(2) . ?
Ca1 O1 2.4068(18) . ?
Ca1 O1W 2.409(2) . ?
Ca1 O6 2.484(2) . ?
Ca1 O9 2.5113(19) 3 ?
Ca1 O2 2.514(2) . ?
Ca1 O8 2.527(2) 3 ?
Ca1 O2W 2.622(3) . ?
Ca1 C28 2.828(3) 3 ?
O1 C1 1.216(3) . ?
O2 C5 1.212(3) . ?
O3 C11 1.217(3) . ?
O4 C13 1.215(3) . ?
O5 C7 1.221(3) . ?
O6 C16 1.257(4) . ?
O7 C16 1.257(4) . ?
O8 C28 1.262(3) . ?
O8 Ca1 2.527(2) 3_445 ?
O9 C28 1.250(3) . ?
O9 Ca1 2.5114(19) 3_445 ?
O10 N12 1.212(3) . ?
O11 N12 1.225(3) . ?
O12 N11 1.217(3) . ?
O13 N11 1.221(3) . ?
C1 N1 1.362(3) . ?
C1 N2 1.368(3) 2 ?
C2 N2 1.446(3) . ?
C2 N1 1.447(3) . ?
C2 C2 1.550(5) 2 ?
C2 H2 0.9800 . ?
C3 N3 1.433(3) . ?
C3 N1 1.446(3) . ?
C3 H3A 0.9700 . ?
C3 H3B 0.9700 . ?
C4 N4 1.445(3) . ?
C4 N2 1.448(3) . ?
C4 H4A 0.9700 . ?
C4 H4B 0.9700 . ?
C5 N3 1.371(3) . ?
C5 N5 1.368(4) . ?
C6 N4 1.453(3) . ?
C6 N3 1.455(3) . ?
C6 C8 1.554(4) . ?
C6 H6 0.9800 . ?
C7 N6 1.368(3) . ?
C7 N4 1.365(4) . ?
C8 N6 1.443(4) . ?
C8 N5 1.451(3) . ?
C8 H8 0.9800 . ?
C9 N7 1.447(4) . ?
C9 N5 1.449(3) . ?
C9 H9A 0.9700 . ?
C9 H9B 0.9700 . ?
C10 N6 1.437(4) . ?
C10 N8 1.443(4) . ?
C10 H10A 0.9700 . ?
C10 H10B 0.9700 . ?
C11 N7 1.362(4) . ?
C11 N9 1.371(4) . ?
C12 N8 1.439(3) . ?
C12 N7 1.454(3) . ?
C12 C14 1.541(4) . ?
C12 H12A 0.9800 . ?
C13 N8 1.361(4) . ?
C13 N10 1.371(4) . ?
C14 N9 1.444(4) . ?
C14 N10 1.449(4) . ?
C14 H14 0.9800 . ?
C15 N10 1.441(4) 2 ?
C15 N9 1.448(4) . ?
C15 H15A 0.9700 . ?
C15 H15B 0.9700 . ?
C16 C36 1.516(4) . ?
C17 C36 1.374(4) . ?
C17 C18 1.391(3) . ?
C17 H17 0.9300 . ?
C18 C19 1.386(3) . ?
C18 N11 1.467(3) . ?
C19 C20 1.400(4) . ?
C19 C22 1.497(3) . ?
C20 C21 1.377(4) . ?
C20 H20 0.9300 . ?
C21 C36 1.390(4) . ?
C21 H21 0.9300 . ?
C22 C23 1.385(3) . ?
C22 C27 1.401(3) . ?
C23 C24 1.386(3) . ?
C23 H23 0.9300 . ?
C24 C25 1.384(3) . ?
C24 H24 0.9300 . ?
C25 C26 1.395(3) . ?
C25 C28 1.507(3) . ?
C26 C27 1.373(3) . ?
C26 H26 0.9300 . ?
C27 N12 1.459(3) . ?
C28 Ca1 2.828(3) 3_445 ?
N2 C1 1.368(3) 2 ?
N10 C15 1.441(4) 2 ?

loop_
_geom_torsion_atom_site_label_1
_geom_torsion_atom_site_label_2
_geom_torsion_atom_site_label_3
_geom_torsion_atom_site_label_4
_geom_torsion
_geom_torsion_site_symmetry_1
_geom_torsion_site_symmetry_2
_geom_torsion_site_symmetry_3
_geom_torsion_site_symmetry_4
_geom_torsion_publ_flag
Ca1 O1 C1 N1 -0.2(6) . . . . ?
Ca1 O1 C1 N2 177.5(3) . . . 2 ?
Ca1 O2 C5 N3 -3.7(6) . . . . ?
Ca1 O2 C5 N5 177.7(2) . . . . ?
N4 C6 C8 N6 -3.0(2) . . . . ?
N3 C6 C8 N6 -123.4(2) . . . . ?
N4 C6 C8 N5 117.4(2) . . . . ?
N3 C6 C8 N5 -3.0(2) . . . . ?
N8 C12 C14 N9 120.8(2) . . . . ?
N7 C12 C14 N9 0.3(3) . . . . ?
N8 C12 C14 N10 0.1(3) . . . . ?
N7 C12 C14 N10 -120.4(2) . . . . ?
Ca1 O6 C16 O7 -60.7(4) . . . . ?
Ca1 O6 C16 C36 117.2(2) . . . . ?
C36 C17 C18 C19 2.8(4) . . . . ?
C36 C17 C18 N11 -175.1(2) . . . . ?
C17 C18 C19 C20 -3.6(4) . . . . ?
N11 C18 C19 C20 174.3(2) . . . . ?
C17 C18 C19 C22 -178.5(2) . . . . ?
N11 C18 C19 C22 -0.7(4) . . . . ?
C18 C19 C20 C21 1.6(4) . . . . ?
C22 C19 C20 C21 177.0(2) . . . . ?
C19 C20 C21 C36 1.1(4) . . . . ?
C18 C19 C22 C23 100.1(3) . . . . ?
C20 C19 C22 C23 -74.8(3) . . . . ?
C18 C19 C22 C27 -80.2(3) . . . . ?
C20 C19 C22 C27 104.9(3) . . . . ?
C27 C22 C23 C24 0.6(4) . . . . ?
C19 C22 C23 C24 -179.7(2) . . . . ?
C22 C23 C24 C25 -1.3(4) . . . . ?
C23 C24 C25 C26 1.3(4) . . . . ?
C23 C24 C25 C28 -174.3(2) . . . . ?
C24 C25 C26 C27 -0.8(3) . . . . ?
C28 C25 C26 C27 174.9(2) . . . . ?
C25 C26 C27 C22 0.2(4) . . . . ?
C25 C26 C27 N12 179.0(2) . . . . ?
C23 C22 C27 C26 -0.1(3) . . . . ?
C19 C22 C27 C26 -179.7(2) . . . . ?
C23 C22 C27 N12 -178.9(2) . . . . ?
C19 C22 C27 N12 1.4(3) . . . . ?
Ca1 O9 C28 O8 21.7(3) 3_445 . . . ?
Ca1 O9 C28 C25 -154.2(2) 3_445 . . . ?
Ca1 O8 C28 O9 -21.5(3) 3_445 . . . ?
Ca1 O8 C28 C25 154.4(2) 3_445 . . . ?
C24 C25 C28 O9 171.8(2) . . . . ?
C26 C25 C28 O9 -3.7(4) . . . . ?
C24 C25 C28 O8 -4.2(4) . . . . ?
C26 C25 C28 O8 -179.8(2) . . . . ?
C24 C25 C28 Ca1 84.0(5) . . . 3_445 ?
C26 C25 C28 Ca1 -91.5(5) . . . 3_445 ?
C18 C17 C36 C21 0.1(4) . . . . ?
C18 C17 C36 C16 178.1(2) . . . . ?
C20 C21 C36 C17 -2.0(4) . . . . ?
C20 C21 C36 C16 -179.9(3) . . . . ?
O6 C16 C36 C17 25.7(4) . . . . ?
O7 C16 C36 C17 -156.2(3) . . . . ?
O6 C16 C36 C21 -156.3(3) . . . . ?
O7 C16 C36 C21 21.7(4) . . . . ?
O1 C1 N1 C3 -7.4(4) . . . . ?
N2 C1 N1 C3 174.6(2) 2 . . . ?
O1 C1 N1 C2 179.8(2) . . . . ?
N2 C1 N1 C2 1.8(3) 2 . . . ?
N3 C3 N1 C1 -85.2(3) . . . . ?
N3 C3 N1 C2 86.7(3) . . . . ?
N2 C2 N1 C1 104.4(3) . . . . ?
C2 C2 N1 C1 -7.3(2) 2 . . . ?
N2 C2 N1 C3 -68.2(3) . . . . ?
C2 C2 N1 C3 -179.9(2) 2 . . . ?
N1 C2 N2 C1 -121.0(2) . . . 2 ?
C2 C2 N2 C1 -9.3(2) 2 . . 2 ?
N1 C2 N2 C4 72.3(3) . . . . ?
C2 C2 N2 C4 -176.1(2) 2 . . . ?
N4 C4 N2 C1 104.6(3) . . . 2 ?
N4 C4 N2 C2 -89.8(3) . . . . ?
O2 C5 N3 C3 0.4(4) . . . . ?
N5 C5 N3 C3 179.2(2) . . . . ?
O2 C5 N3 C6 -178.6(2) . . . . ?
N5 C5 N3 C6 0.1(3) . . . . ?
N1 C3 N3 C5 90.8(3) . . . . ?
N1 C3 N3 C6 -90.2(3) . . . . ?
N4 C6 N3 C5 -109.5(2) . . . . ?
C8 C6 N3 C5 1.9(3) . . . . ?
N4 C6 N3 C3 71.5(3) . . . . ?
C8 C6 N3 C3 -177.1(2) . . . . ?
O5 C7 N4 C4 -2.0(4) . . . . ?
N6 C7 N4 C4 -179.2(2) . . . . ?
O5 C7 N4 C6 172.4(2) . . . . ?
N6 C7 N4 C6 -4.8(3) . . . . ?
N2 C4 N4 C7 -99.7(3) . . . . ?
N2 C4 N4 C6 86.6(3) . . . . ?
N3 C6 N4 C7 116.5(2) . . . . ?
C8 C6 N4 C7 4.9(3) . . . . ?
N3 C6 N4 C4 -69.3(3) . . . . ?
C8 C6 N4 C4 179.0(2) . . . . ?
O2 C5 N5 C9 1.0(4) . . . . ?
N3 C5 N5 C9 -177.7(2) . . . . ?
O2 C5 N5 C8 176.4(2) . . . . ?
N3 C5 N5 C8 -2.4(3) . . . . ?
N7 C9 N5 C5 -99.8(3) . . . . ?
N7 C9 N5 C8 85.4(3) . . . . ?
N6 C8 N5 C5 115.3(3) . . . . ?
C6 C8 N5 C5 3.4(3) . . . . ?
N6 C8 N5 C9 -69.4(3) . . . . ?
C6 C8 N5 C9 178.6(2) . . . . ?
O5 C7 N6 C10 -0.3(4) . . . . ?
N4 C7 N6 C10 177.0(2) . . . . ?
O5 C7 N6 C8 -174.6(2) . . . . ?
N4 C7 N6 C8 2.6(3) . . . . ?
N8 C10 N6 C7 95.1(3) . . . . ?
N8 C10 N6 C8 -91.3(3) . . . . ?
N5 C8 N6 C7 -111.2(3) . . . . ?
C6 C8 N6 C7 0.4(3) . . . . ?
N5 C8 N6 C10 74.6(3) . . . . ?
C6 C8 N6 C10 -173.8(2) . . . . ?
O3 C11 N7 C9 -1.7(4) . . . . ?
N9 C11 N7 C9 176.7(2) . . . . ?
O3 C11 N7 C12 -171.8(3) . . . . ?
N9 C11 N7 C12 6.6(3) . . . . ?
N5 C9 N7 C11 100.4(3) . . . . ?
N5 C9 N7 C12 -90.9(3) . . . . ?
N8 C12 N7 C11 -116.2(3) . . . . ?
C14 C12 N7 C11 -4.2(3) . . . . ?
N8 C12 N7 C9 74.0(3) . . . . ?
C14 C12 N7 C9 -173.9(2) . . . . ?
O4 C13 N8 C12 174.2(3) . . . . ?
N10 C13 N8 C12 -2.7(3) . . . . ?
O4 C13 N8 C10 -3.2(4) . . . . ?
N10 C13 N8 C10 180.0(2) . . . . ?
N7 C12 N8 C13 113.8(3) . . . . ?
C14 C12 N8 C13 1.5(3) . . . . ?
N7 C12 N8 C10 -68.9(3) . . . . ?
C14 C12 N8 C10 178.8(2) . . . . ?
N6 C10 N8 C13 -97.3(3) . . . . ?
N6 C10 N8 C12 85.6(3) . . . . ?
O3 C11 N9 C14 172.0(3) . . . . ?
N7 C11 N9 C14 -6.4(3) . . . . ?
O3 C11 N9 C15 1.9(4) . . . . ?
N7 C11 N9 C15 -176.5(2) . . . . ?
N10 C14 N9 C11 115.9(3) . . . . ?
C12 C14 N9 C11 3.7(3) . . . . ?
N10 C14 N9 C15 -74.3(3) . . . . ?
C12 C14 N9 C15 173.4(2) . . . . ?
N10 C15 N9 C11 -97.1(3) 2 . . . ?
N10 C15 N9 C14 94.1(3) 2 . . . ?
O4 C13 N10 C15 7.3(4) . . . 2 ?
N8 C13 N10 C15 -175.9(2) . . . 2 ?
O4 C13 N10 C14 -174.1(3) . . . . ?
N8 C13 N10 C14 2.7(3) . . . . ?
N9 C14 N10 C13 -113.9(3) . . . . ?
C12 C14 N10 C13 -1.7(3) . . . . ?
N9 C14 N10 C15 64.7(3) . . . 2 ?
C12 C14 N10 C15 176.8(2) . . . 2 ?
C19 C18 N11 O12 -155.9(2) . . . . ?
C17 C18 N11 O12 22.1(3) . . . . ?
C19 C18 N11 O13 23.5(3) . . . . ?
C17 C18 N11 O13 -158.6(2) . . . . ?
C26 C27 N12 O10 147.4(2) . . . . ?
C22 C27 N12 O10 -33.7(3) . . . . ?
C26 C27 N12 O11 -33.2(3) . . . . ?
C22 C27 N12 O11 145.7(3) . . . . ?

loop_
_platon_squeeze_void_nr
_platon_squeeze_void_average_x
_platon_squeeze_void_average_y
_platon_squeeze_void_average_z
_platon_squeeze_void_volume
_platon_squeeze_void_count_electrons
_platon_squeeze_void_content
1 0.000 0.000 0.019 384 123 ' '
2 0.000 0.777 0.250 48 13 ' '
3 0.000 0.223 0.750 48 13 ' '
4 0.500 0.500 0.581 384 123 ' '
5 0.500 0.277 0.250 48 13 ' '
6 0.500 0.723 0.750 48 13 ' '
